data_5000363
_chemical_formula_moiety ?
_chemical_formula_sum 'C34 H55 B N6 Zn'
_chemical_formula_weight 624.05
_space_group_IT_number 19
_symmetry_cell_setting orthorhombic
_symmetry_space_group_name_Hall 'P 2ac 2ab'
_symmetry_space_group_name_H-M 'P 21 21 21'
_cell_angle_alpha 90
_cell_angle_beta 90
_cell_angle_gamma 90
_cell_formula_units_Z 4
_cell_length_a 17.790(3)
_cell_length_b 19.951(4)
_cell_length_c 9.7116(19)
_cell_measurement_reflns_used 156
_cell_measurement_temperature 105
_cell_measurement_theta_max 17.03
_cell_measurement_theta_min 12.7
_cell_volume 3446.9(12)
_diffrn_ambient_temperature 105
_diffrn_detector_area_resol_mean ?
_diffrn_measured_fraction_theta_full 0
_diffrn_measured_fraction_theta_max 1
_diffrn_measurement_device_type 'refurbished Picker diffractometer'
_diffrn_measurement_method '\q/2\q scans'
_diffrn_radiation_type 'Mo K\a'
_diffrn_radiation_wavelength 0.71069
_diffrn_reflns_av_R_equivalents 0.045
_diffrn_reflns_limit_h_max 21
_diffrn_reflns_limit_h_min -21
_diffrn_reflns_limit_k_max 23
_diffrn_reflns_limit_k_min -23
_diffrn_reflns_limit_l_max 11
_diffrn_reflns_limit_l_min -11
_diffrn_reflns_number 7846
_diffrn_reflns_theta_full 0
_diffrn_reflns_theta_max 25.0395
_diffrn_reflns_theta_min 3.06822
_diffrn_standards_decay_% -2.9
_diffrn_standards_interval_count 300
_diffrn_standards_number 4
_exptl_absorpt_coefficient_mu 0.7442
_exptl_absorpt_correction_T_max 0.947
_exptl_absorpt_correction_T_min 0.832
_exptl_absorpt_correction_type analytical
_exptl_absorpt_process_details Tompa
_exptl_crystal_colour colorless
_exptl_crystal_density_diffrn 1.203
_exptl_crystal_density_meas ?
_exptl_crystal_density_method 'not measured'
_exptl_crystal_description 'thin plate'
_exptl_crystal_F_000 1344
_exptl_crystal_size_max 0.5
_exptl_crystal_size_mid 0.25
_exptl_crystal_size_min 0.075
_refine_diff_density_max 0.54
_refine_diff_density_min -0.98
_refine_ls_abs_structure_details
;
absolute structure confirmed by refinement of the Flack parameter
;
_refine_ls_abs_structure_Flack -0.02(2)
_refine_ls_extinction_coef 0.00000030(12)
_refine_ls_extinction_expression
;
Larson, A. C. (1967).  Acta Cryst. 23, p. 664.  Eq. (3)
;
_refine_ls_extinction_method Zachariasen
_refine_ls_goodness_of_fit_ref 1.125
_refine_ls_hydrogen_treatment noref
_refine_ls_matrix_type full
_refine_ls_number_parameters 384
_refine_ls_number_reflns 6086
_refine_ls_R_factor_gt 0.0549
_refine_ls_shift/su_max 0.0158
_refine_ls_structure_factor_coef F
_refine_ls_weighting_details w^-1^=\s^2^(F)+(.07F)^2^
_refine_ls_weighting_scheme calc
_refine_ls_wR_factor_ref 0.052
_reflns_number_gt 4685
_reflns_number_total 6086
_reflns_threshold_expression F>3.0\s(F)
_cod_original_formula_sum 'C34 H55 B1 N6 Zn1'
_cod_database_code 5000363

loop_
_symmetry_equiv_pos_as_xyz
x,y,z
1/2+x,1/2-y,-z
-x,1/2+y,1/2-z
1/2-x,-y,1/2+z

loop_
_atom_site_label
_atom_site_type_symbol
_atom_site_fract_x
_atom_site_fract_y
_atom_site_fract_z
_atom_site_U_iso_or_equiv
_atom_site_adp_type
_atom_site_occupancy
_atom_site_disorder_group
_atom_site_disorder_assembly
ZN1 ZN 0.96179(3) 0.00366(3) 0.05927(6) 0.01993(17) Uani 0.97 0 .
C2 C 0.9388(4) -0.0264(3) -0.1287(6) 0.038(2) Uani 0.97 0 .
B3 B 0.9971(3) 0.0425(3) 0.3586(6) 0.0209(18) Uani 1 0 .
N4 N 1.0622(2) 0.04855(19) 0.1253(4) 0.0163(11) Uani 1 0 .
N5 N 1.0638(2) 0.06097(18) 0.2644(4) 0.0177(12) Uani 1 0 .
C6 C 1.1327(3) 0.0823(2) 0.3001(5) 0.0203(15) Uani 1 0 .
C7 C 1.1775(3) 0.0844(2) 0.1844(5) 0.0189(15) Uani 1 0 .
C8 C 1.1315(2) 0.0625(2) 0.0769(5) 0.0179(14) Uani 1 0 .
C9 C 1.1567(3) 0.0547(2) -0.0703(5) 0.0237(15) Uani 1 0 .
C10 C 1.2425(3) 0.0419(2) -0.0607(6) 0.0285(16) Uani 1 0 .
C11 C 1.2836(3) 0.0974(3) 0.0180(5) 0.0289(17) Uani 1 0 .
C12 C 1.2599(3) 0.1024(3) 0.1700(5) 0.0248(16) Uani 1 0 .
C13 C 1.1362(3) 0.1162(3) -0.1601(5) 0.0284(17) Uani 1 0 .
C14 C 1.1752(4) 0.1141(3) -0.3007(6) 0.046(2) Uani 1 0 .
C15 C 1.0517(3) 0.1227(3) -0.1792(5) 0.0401(19) Uani 1 0 .
C16 C 1.2767(3) 0.1708(3) 0.2304(5) 0.0313(17) Uani 1 0 .
N17 N 0.9723(2) -0.06289(18) 0.2238(4) 0.0184(12) Uani 1 0 .
N18 N 0.9841(2) -0.03361(19) 0.3501(4) 0.0179(13) Uani 1 0 .
C19 C 0.9897(2) -0.0818(2) 0.4470(5) 0.0214(14) Uani 1 0 .
C20 C 0.9813(2) -0.1436(2) 0.3849(5) 0.0194(14) Uani 1 0 .
C21 C 0.9719(3) -0.1290(2) 0.2451(5) 0.0188(13) Uani 1 0 .
C22 C 0.9631(3) -0.1809(2) 0.1354(4) 0.0232(14) Uani 1 0 .
C23 C 0.9274(3) -0.2422(3) 0.2048(6) 0.0329(17) Uani 1 0 .
C24 C 0.9713(3) -0.2657(2) 0.3316(5) 0.0315(17) Uani 1 0 .
C25 C 0.9784(2) -0.2136(2) 0.4450(5) 0.0241(14) Uani 1 0 .
C26 C 1.0387(3) -0.1985(2) 0.0630(5) 0.0301(15) Uani 1 0 .
C27 C 1.0900(3) -0.1382(3) 0.0376(7) 0.043(2) Uani 1 0 .
C28 C 1.0230(3) -0.2356(3) -0.0725(6) 0.046(2) Uani 1 0 .
C29 C 1.0482(3) -0.2262(3) 0.5344(6) 0.0389(19) Uani 1 0 .
N30 N 0.9005(2) 0.0725(2) 0.1758(4) 0.0218(13) Uani 1 0 .
N31 N 0.9263(2) 0.07987(19) 0.3074(4) 0.0186(12) Uani 1 0 .
C32 C 0.8846(3) 0.1249(2) 0.3770(5) 0.0199(14) Uani 1 0 .
C33 C 0.8299(3) 0.1485(2) 0.2897(5) 0.0226(15) Uani 1 0 .
C34 C 0.8420(3) 0.1153(2) 0.1655(5) 0.0243(16) Uani 1 0 .
C35 C 0.7979(3) 0.1271(3) 0.0347(6) 0.0308(17) Uani 1 0 .
C36 C 0.7441(3) 0.1866(3) 0.0570(7) 0.0380(19) Uani 1 0 .
C37 C 0.7095(3) 0.1915(3) 0.2034(6) 0.0351(19) Uani 1 0 .
C38 C 0.7695(3) 0.2003(3) 0.3129(6) 0.0323(18) Uani 1 0 .
C39 C 0.7584(3) 0.0631(3) -0.0203(6) 0.040(2) Uani 1 0 .
C40 C 0.6953(3) 0.0389(3) 0.0736(8) 0.050(2) Uani 1 0 .
C41 C 0.7296(4) 0.0737(4) -0.1659(7) 0.058(3) Uani 1 0 .
C42 C 0.7368(3) 0.1964(3) 0.4582(7) 0.044(2) Uani 1 0 .
TL1 TL 0.9507(4) -0.0060(4) -0.0157(9) 0.0264(16) Uiso 0.03 0 .
H1 H 0.8866 -0.0338 -0.1337 0.0448 Uiso 0.97 0 .
H2 H 0.9524 0.0096 -0.1889 0.0448 Uiso 0.97 0 .
H3 H 0.9665 -0.0643 -0.1467 0.0448 Uiso 0.97 0 .
H4 H 1.0081 0.0554 0.4516 0.028 Uiso 1 0 .
H5 H 1.1477 0.0936 0.3925 0.0305 Uiso 1 0 .
H6 H 1.1338 0.0165 -0.1087 0.0343 Uiso 1 0 .
H7 H 1.2495 -0.0002 -0.0162 0.0404 Uiso 1 0 .
H8 H 1.2616 0.039 -0.1524 0.0404 Uiso 1 0 .
H9 H 1.3367 0.0869 0.0152 0.0402 Uiso 1 0 .
H10 H 1.2754 0.1385 -0.0258 0.0402 Uiso 1 0 .
H11 H 1.2886 0.0707 0.2215 0.0347 Uiso 1 0 .
H12 H 1.153 0.1559 -0.1121 0.0389 Uiso 1 0 .
H13 H 1.2273 0.1083 -0.287 0.0579 Uiso 1 0 .
H14 H 1.155 0.0777 -0.3507 0.0579 Uiso 1 0 .
H15 H 1.1656 0.1549 -0.347 0.0579 Uiso 1 0 .
H16 H 1.0394 0.1623 -0.2273 0.0515 Uiso 1 0 .
H17 H 1.034 0.0847 -0.2328 0.0515 Uiso 1 0 .
H18 H 1.0264 0.1218 -0.093 0.0515 Uiso 1 0 .
H19 H 1.3294 0.181 0.2262 0.0429 Uiso 1 0 .
H20 H 1.251 0.2056 0.178 0.0429 Uiso 1 0 .
H21 H 1.2606 0.1743 0.3233 0.0429 Uiso 1 0 .
H22 H 0.9978 -0.074 0.5418 0.0333 Uiso 1 0 .
H23 H 0.9298 -0.1642 0.0673 0.0349 Uiso 1 0 .
H24 H 0.8777 -0.23 0.2364 0.0407 Uiso 1 0 .
H25 H 0.9232 -0.2778 0.1419 0.0407 Uiso 1 0 .
H26 H 0.948 -0.3048 0.3672 0.0433 Uiso 1 0 .
H27 H 1.021 -0.2774 0.3002 0.0433 Uiso 1 0 .
H28 H 0.9358 -0.2173 0.5031 0.0339 Uiso 1 0 .
H29 H 1.0652 -0.2291 0.1211 0.0392 Uiso 1 0 .
H30 H 1.1369 -0.1542 0.0029 0.0508 Uiso 1 0 .
H31 H 1.0673 -0.1094 -0.0245 0.0508 Uiso 1 0 .
H32 H 1.0985 -0.1168 0.1239 0.0508 Uiso 1 0 .
H33 H 0.9896 -0.2722 -0.0526 0.0553 Uiso 1 0 .
H34 H 0.9997 -0.2061 -0.1344 0.0553 Uiso 1 0 .
H35 H 1.0682 -0.2525 -0.1086 0.0553 Uiso 1 0 .
H36 H 1.052 -0.2724 0.5613 0.0429 Uiso 1 0 .
H37 H 1.0937 -0.2156 0.4834 0.0429 Uiso 1 0 .
H38 H 1.0481 -0.1993 0.6152 0.0429 Uiso 1 0 .
H39 H 0.8916 0.1388 0.4696 0.0315 Uiso 1 0 .
H40 H 0.8337 0.1395 -0.0349 0.0395 Uiso 1 0 .
H41 H 0.7716 0.2277 0.0404 0.047 Uiso 1 0 .
H42 H 0.704 0.1845 -0.0074 0.047 Uiso 1 0 .
H43 H 0.6761 0.23 0.21 0.0464 Uiso 1 0 .
H44 H 0.6812 0.1527 0.2243 0.0464 Uiso 1 0 .
H45 H 0.7902 0.2435 0.3029 0.0417 Uiso 1 0 .
H46 H 0.7955 0.0272 -0.0234 0.049 Uiso 1 0 .
H47 H 0.6576 0.0712 0.0719 0.0605 Uiso 1 0 .
H48 H 0.6757 -0.0023 0.0316 0.0605 Uiso 1 0 .
H49 H 0.7139 0.0297 0.1593 0.0605 Uiso 1 0 .
H50 H 0.692 0.1064 -0.1634 0.0706 Uiso 1 0 .
H51 H 0.7687 0.084 -0.2239 0.0706 Uiso 1 0 .
H52 H 0.7065 0.0313 -0.1955 0.0706 Uiso 1 0 .
H53 H 0.7715 0.2116 0.5254 0.0551 Uiso 1 0 .
H54 H 0.6915 0.2231 0.4663 0.0551 Uiso 1 0 .
H55 H 0.7227 0.1509 0.4812 0.0551 Uiso 1 0 .

loop_
_atom_type_symbol
_atom_type_description
_atom_type_scat_dispersion_real
_atom_type_scat_dispersion_imag
_atom_type_scat_source
ZN Zn 0.222 1.431 'International Tables Vol. IV (1974) Table 2.2B'
N N 0.004 0.003 'International Tables Vol. IV (1974) Table 2.2B'
C C 0.002 0.002 'International Tables Vol. IV (1974) Table 2.2B'
B B 0 0.001 'International Tables Vol. IV (1974) Table 2.2B'
H H 0 0 'International Tables Vol. IV (1974) Table 2.2B'
TL Tl -3.556 9.659 'International Tables Vol. IV (1974) Table 2.2B'
